data_1574597
loop_
_publ_author_name
'Liu, Fayu'
'Guo, Yanqi'
'Lu, Weidong'
'Zhao, Xiaowei'
'Yin, Yanli'
'Jiang, Zhiyong'

_publ_section_title
;
 Precise construction of spiro stereocenters via enantioselective radical
 addition through modulating photocatalysis from redox to energy transfer
;
_journal_issue 23
_journal_name_full 'Chemical Science'
_journal_page_first 10555
_journal_page_last 10562
_journal_paper_doi 10.1039/D5SC01583A
_journal_volume 16
_journal_year 2025
_chemical_absolute_configuration ad
_chemical_formula_moiety 'C18 H19 N3 S'
_chemical_formula_sum 'C18 H19 N3 S'
_chemical_formula_weight 309.42
_space_group_crystal_system monoclinic
_space_group_IT_number 5
_space_group_name_Hall 'C 2y'
_space_group_name_H-M_alt 'C 1 2 1'
_atom_sites_solution_hydrogens geom
_atom_sites_solution_primary direct
_audit_block_doi 10.5517/ccdc.csd.cc2m16gc
_audit_creation_date 2024-07-25
_audit_creation_method
;
Olex2 1.2
(compiled 2018.05.29 svn.r3508 for OlexSys, GUI svn.r5506)
;
_audit_update_record
;
2025-01-03 deposited with the CCDC.	2025-05-09 downloaded from the CCDC.
;
_cell_angle_alpha 90
_cell_angle_beta 97.820(3)
_cell_angle_gamma 90
_cell_formula_units_Z 4
_cell_length_a 20.1236(5)
_cell_length_b 7.0187(3)
_cell_length_c 12.0117(4)
_cell_measurement_reflns_used 5729
_cell_measurement_temperature 293(2)
_cell_measurement_theta_max 70.9160
_cell_measurement_theta_min 3.7170
_cell_volume 1680.77(10)
_computing_cell_refinement 'CrysAlisPro 1.171.42.102a (Rigaku OD, 2023)'
_computing_data_collection 'CrysAlisPro 1.171.42.102a (Rigaku OD, 2023)'
_computing_data_reduction 'CrysAlisPro 1.171.42.102a (Rigaku OD, 2023)'
_computing_molecular_graphics 'Olex2 (Dolomanov et al., 2009)'
_computing_publication_material 'Olex2 (Dolomanov et al., 2009)'
_computing_structure_refinement 'ShelXL (Sheldrick, 2015)'
_computing_structure_solution 'ShelXS (Sheldrick, 2008)'
_diffrn_ambient_temperature 293(2)
_diffrn_detector 'CCD plate'
_diffrn_detector_area_resol_mean 16.2312
_diffrn_detector_type Eos
_diffrn_measured_fraction_theta_full 1.000
_diffrn_measured_fraction_theta_max 0.997
_diffrn_measurement_details
;
List of Runs (angles in degrees, time in seconds):

  # Type    Start    End  Width  t~exp~   \w     \q     \k     \f   Frames
#--------------------------------------------------------------------------
  1  \w    -52.00  35.00   1.00    1.00    --  -33.50  57.00-120.00   87
  2  \w   -102.00 -42.00   1.00    1.00    --  -33.50 -57.00-180.00   60
  3  \w   -102.00 -36.00   1.00    1.00    --  -33.50 -19.00 -30.00   66
  4  \w    -51.00  35.00   1.00    1.00    --  -33.50  57.00 -30.00   86
  5  \w    -34.00   4.00   1.00    1.00    --  -33.50 -19.00 -30.00   38
  6  \w     19.00  49.00   1.00    1.00    --   36.53  57.00 -60.00   30
  7  \w     69.00 100.00   1.00    1.00    --   36.53  37.00 -90.00   31
  8  \w     -1.00  24.00   1.00    1.00    --   36.53  95.00-136.54   25
  9  \w    -35.00  25.00   1.00    1.00    --   36.53 -19.00-150.00   60
 10  \w      2.00  27.00   1.00    1.00    --   36.53  91.00  47.61   25
 11  \w     65.00  93.00   1.00    1.00    --   36.53-130.00 100.00   28
 12  \w     21.00  68.00   1.00    1.00    --   36.53  57.00 150.00   47
 13  \w     27.00  58.00   1.00    1.00    --   36.53  57.00 120.00   31
 14  \w     19.00  63.00   1.00    1.00    --   36.53  57.00  90.00   44
 15  \w    -25.00  25.00   1.00    1.00    --   36.53 -57.00  90.00   50
 16  \w    -14.00  50.00   1.00    1.00    --   36.53 -57.00  30.00   64
 17  \w     46.00  92.00   1.00    1.00    --   36.53-139.00 -73.00   46
 18  \w     72.00 106.00   1.00    1.00    --   36.53  19.00-120.00   34
 19  \w     -1.00  24.00   1.00    1.00    --   36.53  95.00 169.74   25
 20  \w     28.00  94.00   1.00    1.00    --   36.53  57.00 -30.00   66
 21  \w    -25.00   2.00   1.00    1.00    --   36.53 -57.00   0.00   27
 22  \w     39.00  73.00   1.00    1.00    --   36.53 -19.00-150.00   34
 23  \w     -1.00  27.00   1.00    1.00    --   36.53  93.00 107.51   28
 24  \w     11.00  60.00   1.00    1.00    --   36.53 -77.00   0.00   49
 25  \w     30.00  55.00   1.00    1.00    --   36.53 -57.00   0.00   25
 26  \w    -16.00  65.00   1.00    1.00    --   36.53 -77.00 150.00   81
 27  \w     69.00  96.00   1.00    1.00    --   36.53  57.00 120.00   27
 28  \w     23.00  71.00   1.00    1.00    --   36.53  19.00-120.00   48
 29  \w     10.00  37.00   1.00    1.00    --   36.53  73.00  10.25   27
 30  \w     44.00  71.00   1.00    1.00    --   36.53  73.00  10.25   27
 31  \w     13.00  63.00   1.00    1.00    --   36.53  67.00-139.47   50
 32  \w    127.00 175.00   1.00    4.00    --  108.00  61.00-120.00   48
 33  \w     85.00 112.00   1.00    4.00    --  108.00  30.00  60.00   27
 34  \w     88.00 114.00   1.00    4.00    --  108.00  61.00-120.00   26
 35  \w     49.00 109.00   1.00    4.00    --  108.00-111.00 -60.00   60
 36  \w    119.00 176.00   1.00    4.00    --  108.00  45.00-150.00   57
 37  \w    135.00 170.00   1.00    4.00    --  108.00  61.00 -60.00   35
 38  \w     40.00  81.00   1.00    4.00    --  108.00 -77.00 120.00   41
 39  \w     89.00 119.00   1.00    4.00    --  108.00  61.00 -60.00   30
 40  \w     83.00 113.00   1.00    4.00    --  108.00  30.00-180.00   30
 41  \w     84.00 109.00   1.00    4.00    --  108.00-111.00 120.00   25
 42  \w    130.00 163.00   1.00    4.00    --  108.00  61.00 120.00   33
 43  \w    124.00 167.00   1.00    4.00    --  108.00  61.00   0.00   43
 44  \w     90.00 119.00   1.00    4.00    --  108.00  61.00 120.00   29
 45  \w     41.00  78.00   1.00    4.00    --  108.00-111.00 120.00   37
 46  \w     83.00 111.00   1.00    4.00    --  108.00  30.00 120.00   28
 47  \w     89.00 114.00   1.00    4.00    --  108.00  61.00   0.00   25
 48  \w     90.00 123.00   1.00    4.00    --  108.00  61.00  90.00   33
 49  \w    134.00 171.00   1.00    4.00    --  108.00  61.00  90.00   37
 50  \w     89.00 114.00   1.00    4.00    --  108.00  45.00 -60.00   25
 51  \w     68.00  95.00   1.00    4.00    --  108.00-111.00  90.00   27
 52  \w    134.00 175.00   1.00    4.00    --  108.00  61.00 -90.00   41
 53  \w    124.00 176.00   1.00    4.00    --  108.00  61.00 -30.00   52
 54  \w     88.00 118.00   1.00    4.00    --  108.00  45.00-150.00   30
 55  \w    129.00 171.00   1.00    4.00    --  108.00  61.00  60.00   42
 56  \w     39.00 100.00   1.00    4.00    --  108.00 -94.00-180.00   61
 57  \w     89.00 117.00   1.00    4.00    --  108.00  61.00 -90.00   28
 58  \w     88.00 115.00   1.00    4.00    --  108.00  45.00 -30.00   27
 59  \w     89.00 114.00   1.00    4.00    --  108.00  61.00 -30.00   25
 60  \w     89.00 116.00   1.00    4.00    --  108.00  45.00 -90.00   27
 61  \w     88.00 115.00   1.00    4.00    --  108.00  61.00  60.00   27
 62  \w     82.00 109.00   1.00    4.00    --  108.00  30.00 -90.00   27
 63  \w    136.00 176.00   1.00    4.00    --  108.00  61.00  30.00   40
 64  \w     89.00 114.00   1.00    4.00    --  108.00  61.00  30.00   25
 65  \w     46.00 127.00   1.00    4.00    --  108.00 -61.00 -60.00   81
 66  \w     85.00 114.00   1.00    4.00    --  108.00  30.00 150.00   29
 67  \w     83.00 108.00   1.00    4.00    --  108.00  30.00  30.00   25
 68  \w     83.00 108.00   1.00    4.00    --  108.00  30.00  90.00   25
 69  \w     89.00 114.00   1.00    4.00    --  108.00  45.00  30.00   25
 70  \w     85.00 113.00   1.00    4.00    --  108.00  30.00 -30.00   28
 71  \w     88.00 114.00   1.00    4.00    --  108.00  45.00  90.00   26
 72  \w     89.00 114.00   1.00    4.00    --  108.00  45.00  60.00   25
 73  \w     89.00 118.00   1.00    4.00    --  108.00  61.00-180.00   29
 74  \w    122.00 173.00   1.00    4.00    --  108.00  61.00 150.00   51
 75  \w     85.00 116.00   1.00    4.00    --  108.00  30.00   0.00   31
 76  \w     39.00  68.00   1.00    4.00    --  108.00 -94.00 -30.00   29
 77  \w     78.00 103.00   1.00    4.00    --  108.00 -94.00 -30.00   25
 78  \w    153.00 178.00   1.00    4.00    --  108.00  45.00-180.00   25
 79  \w     89.00 114.00   1.00    4.00    --  108.00  45.00 120.00   25
 80  \w     88.00 116.00   1.00    4.00    --  108.00  45.00-180.00   28
 81  \w     89.00 114.00   1.00    4.00    --  108.00  61.00 150.00   25
 82  \w    103.00 136.00   1.00    4.00    --  108.00 -77.00 120.00   33
 83  \w     85.00 118.00   1.00    4.00    --  108.00  36.00-115.67   33
;
_diffrn_measurement_device 'four-circle diffractometer'
_diffrn_measurement_device_type 'Xcalibur, Eos, Gemini'
_diffrn_measurement_method '\w scans'
_diffrn_orient_matrix_type 'CrysAlisPro convention (1999,Acta A55,543-557)'
_diffrn_orient_matrix_UB_11 0.0451428000
_diffrn_orient_matrix_UB_12 -0.0104509000
_diffrn_orient_matrix_UB_13 -0.0936869000
_diffrn_orient_matrix_UB_21 0.0621449000
_diffrn_orient_matrix_UB_22 -0.0218331000
_diffrn_orient_matrix_UB_23 0.0892607000
_diffrn_orient_matrix_UB_31 -0.0083678500
_diffrn_orient_matrix_UB_32 -0.2181317500
_diffrn_orient_matrix_UB_33 -0.0043789000
_diffrn_radiation_monochromator graphite
_diffrn_radiation_probe x-ray
_diffrn_radiation_type CuK\a
_diffrn_radiation_wavelength 1.54184
_diffrn_reflns_av_R_equivalents 0.0345
_diffrn_reflns_av_unetI/netI 0.0285
_diffrn_reflns_Laue_measured_fraction_full 1.000
_diffrn_reflns_Laue_measured_fraction_max 0.997
_diffrn_reflns_limit_h_max 24
_diffrn_reflns_limit_h_min -24
_diffrn_reflns_limit_k_max 6
_diffrn_reflns_limit_k_min -8
_diffrn_reflns_limit_l_max 14
_diffrn_reflns_limit_l_min -14
_diffrn_reflns_number 11325
_diffrn_reflns_point_group_measured_fraction_full 0.877
_diffrn_reflns_point_group_measured_fraction_max 0.866
_diffrn_reflns_theta_full 67.684
_diffrn_reflns_theta_max 70.853
_diffrn_reflns_theta_min 3.714
_diffrn_source 'fine-focus sealed X-ray tube'
_diffrn_source_type 'Enhance (Cu) X-ray Source'
_exptl_absorpt_coefficient_mu 1.694
_exptl_absorpt_correction_T_max 1.00000
_exptl_absorpt_correction_T_min 0.76744
_exptl_absorpt_correction_type multi-scan
_exptl_absorpt_process_details
;
CrysAlisPro 1.171.42.102a (Rigaku Oxford Diffraction, 2023)
Empirical absorption correction using spherical harmonics,
implemented in SCALE3 ABSPACK scaling algorithm.
;
_exptl_crystal_colour colourless
_exptl_crystal_colour_primary colourless
_exptl_crystal_density_diffrn 1.223
_exptl_crystal_description block
_exptl_crystal_F_000 656
_exptl_crystal_size_max 0.21
_exptl_crystal_size_mid 0.11
_exptl_crystal_size_min 0.1
_refine_diff_density_max 0.172
_refine_diff_density_min -0.221
_refine_diff_density_rms 0.037
_refine_ls_abs_structure_details
;
 Flack x determined using 867 quotients [(I+)-(I-)]/[(I+)+(I-)]
 (Parsons, Flack and Wagner, Acta Cryst. B69 (2013) 249-259).
;
_refine_ls_abs_structure_Flack 0.025(13)
_refine_ls_extinction_method none
_refine_ls_goodness_of_fit_ref 1.071
_refine_ls_hydrogen_treatment constr
_refine_ls_matrix_type full
_refine_ls_number_parameters 201
_refine_ls_number_reflns 2804
_refine_ls_number_restraints 1
_refine_ls_restrained_S_all 1.071
_refine_ls_R_factor_all 0.0465
_refine_ls_R_factor_gt 0.0419
_refine_ls_shift/su_max 0.000
_refine_ls_shift/su_mean 0.000
_refine_ls_structure_factor_coef Fsqd
_refine_ls_weighting_details 'w=1/[\s^2^(Fo^2^)+(0.0673P)^2^+0.3280P] where P=(Fo^2^+2Fc^2^)/3'
_refine_ls_weighting_scheme calc
_refine_ls_wR_factor_gt 0.1138
_refine_ls_wR_factor_ref 0.1186
_reflns_Friedel_coverage 0.599
_reflns_Friedel_fraction_full 0.731
_reflns_Friedel_fraction_max 0.711
_reflns_number_gt 2512
_reflns_number_total 2804
_reflns_threshold_expression 'I > 2\s(I)'
_cod_data_source_file d5sc01583a2.cif
_cod_data_source_block 202407jzy1_auto
_cod_depositor_comments 'Adding full bibliography for 1574597.cif.'
_cod_original_cell_volume 1680.77(9)
_cod_database_code 1574597
_shelx_shelxl_version_number 2014/7
_chemical_oxdiff_formula C20H2N2O4S1
_shelx_space_group_comment
;
The symmetry employed for this shelxl refinement is uniquely defined
by the following loop, which should always be used as a source of
symmetry information in preference to the above space-group names.
They are only intended as comments.
;
_shelx_estimated_absorpt_t_max 0.849
_shelx_estimated_absorpt_t_min 0.717
_reflns_odcompleteness_completeness 100.00
_reflns_odcompleteness_iscentric 1
_reflns_odcompleteness_theta 66.97
_olex2_refinement_description
;
1. Fixed Uiso
 At 1.2 times of:
  All C(H) groups, All C(H,H) groups
 At 1.5 times of:
  All C(H,H,H) groups
2.a Secondary CH2 refined with riding coordinates:
 C6(H6A,H6B), C9(H9A,H9B), C10(H10A,H10B)
2.b Aromatic/amide H refined with riding coordinates:
 C1(H1), C2(H2), C4(H4), C13(H13), C14(H14), C15(H15), C16(H16)
2.c Idealised Me refined as rotating group:
 C17(H17A,H17B,H17C), C18(H18A,H18B,H18C)
;
_olex2_submission_special_instructions 'No special instructions were received'
_oxdiff_exptl_absorpt_empirical_details
;
Empirical correction (ABSPACK) includes:
- Absorption correction using spherical harmonics
- Frame scaling
;
_oxdiff_exptl_absorpt_empirical_full_max 1.222
_oxdiff_exptl_absorpt_empirical_full_min 0.812

loop_
_space_group_symop_operation_xyz
'x, y, z'
'-x, y, -z'
'x+1/2, y+1/2, z'
'-x+1/2, y+1/2, -z'

loop_
_atom_site_label
_atom_site_type_symbol
_atom_site_fract_x
_atom_site_fract_y
_atom_site_fract_z
_atom_site_U_iso_or_equiv
_atom_site_adp_type
_atom_site_occupancy
_atom_site_site_symmetry_order
_atom_site_calc_flag
_atom_site_refinement_flags_posn
_atom_site_refinement_flags_adp
_atom_site_refinement_flags_occupancy
_atom_site_disorder_assembly
_atom_site_disorder_group
S1 S 0.79503(4) 0.4541(2) 0.84553(11) 0.0809(4) Uani 1 1 d . . . . .
N1 N 0.54984(11) 0.4997(4) 0.8285(2) 0.0429(6) Uani 1 1 d . . . . .
N2 N 0.46557(11) 0.5098(4) 0.6710(2) 0.0467(6) Uani 1 1 d . . . . .
N3 N 0.31851(14) 0.2283(5) 0.6060(3) 0.0577(7) Uani 1 1 d . . . . .
C1 C 0.7516(2) 0.3026(7) 0.9190(4) 0.0697(11) Uani 1 1 d . . . . .
H1 H 0.7708 0.2030 0.9633 0.084 Uiso 1 1 calc R . . . .
C2 C 0.68392(16) 0.3466(6) 0.9045(3) 0.0558(8) Uani 1 1 d . . . . .
H2 H 0.6519 0.2796 0.9377 0.067 Uiso 1 1 calc R . . . .
C3 C 0.66919(14) 0.5054(5) 0.8331(2) 0.0432(7) Uani 1 1 d . . . . .
C4 C 0.72502(15) 0.5776(6) 0.7953(3) 0.0546(8) Uani 1 1 d . . . . .
H4 H 0.7246 0.6820 0.7476 0.066 Uiso 1 1 calc R . . . .
C5 C 0.60119(13) 0.5818(5) 0.7994(2) 0.0416(7) Uani 1 1 d . . . . .
C6 C 0.58773(15) 0.7582(5) 0.7294(3) 0.0506(8) Uani 1 1 d . . . . .
H6A H 0.5887 0.7322 0.6503 0.061 Uiso 1 1 calc R . . . .
H6B H 0.6196 0.8584 0.7538 0.061 Uiso 1 1 calc R . . . .
C7 C 0.51649(15) 0.8098(5) 0.7529(3) 0.0513(8) Uani 1 1 d . . . . .
C8 C 0.49008(13) 0.6082(5) 0.7777(2) 0.0444(7) Uani 1 1 d . . . . .
C9 C 0.43232(15) 0.5963(6) 0.8495(3) 0.0531(8) Uani 1 1 d . . . . .
H9A H 0.4489 0.5599 0.9262 0.064 Uiso 1 1 calc R . . . .
H9B H 0.4092 0.7175 0.8503 0.064 Uiso 1 1 calc R . . . .
C10 C 0.38618(15) 0.4445(7) 0.7923(3) 0.0584(9) Uani 1 1 d . . . . .
H10A H 0.3910 0.3252 0.8333 0.070 Uiso 1 1 calc R . . . .
H10B H 0.3397 0.4847 0.7844 0.070 Uiso 1 1 calc R . . . .
C11 C 0.41048(13) 0.4269(5) 0.6795(2) 0.0434(7) Uani 1 1 d . . . . .
C12 C 0.37384(14) 0.3180(5) 0.5847(3) 0.0451(7) Uani 1 1 d . . . . .
C13 C 0.39632(16) 0.3135(5) 0.4806(3) 0.0503(8) Uani 1 1 d . . . . .
H13 H 0.4347 0.3796 0.4686 0.060 Uiso 1 1 calc R . . . .
C14 C 0.36057(19) 0.2088(6) 0.3951(3) 0.0603(9) Uani 1 1 d . . . . .
H14 H 0.3749 0.2019 0.3247 0.072 Uiso 1 1 calc R . . . .
C15 C 0.3036(2) 0.1150(7) 0.4158(3) 0.0671(10) Uani 1 1 d . . . . .
H15 H 0.2784 0.0441 0.3598 0.080 Uiso 1 1 calc R . . . .
C16 C 0.28452(18) 0.1287(7) 0.5226(4) 0.0686(11) Uani 1 1 d . . . . .
H16 H 0.2460 0.0650 0.5365 0.082 Uiso 1 1 calc R . . . .
C17 C 0.5225(2) 0.9361(7) 0.8573(4) 0.0691(10) Uani 1 1 d . . . . .
H17A H 0.5510 0.8754 0.9175 0.104 Uiso 1 1 calc GR . . . .
H17B H 0.4788 0.9556 0.8791 0.104 Uiso 1 1 calc GR . . . .
H17C H 0.5414 1.0569 0.8409 0.104 Uiso 1 1 calc GR . . . .
C18 C 0.47397(19) 0.9092(7) 0.6549(4) 0.0740(12) Uani 1 1 d . . . . .
H18A H 0.4940 1.0295 0.6408 0.111 Uiso 1 1 calc GR . . . .
H18B H 0.4296 0.9299 0.6733 0.111 Uiso 1 1 calc GR . . . .
H18C H 0.4716 0.8308 0.5890 0.111 Uiso 1 1 calc GR . . . .

loop_
_atom_site_aniso_label
_atom_site_aniso_U_11
_atom_site_aniso_U_22
_atom_site_aniso_U_33
_atom_site_aniso_U_23
_atom_site_aniso_U_13
_atom_site_aniso_U_12
S1 0.0381(4) 0.0900(9) 0.1149(8) 0.0077(7) 0.0117(4) 0.0128(5)
N1 0.0347(11) 0.0444(16) 0.0495(12) 0.0041(12) 0.0061(9) -0.0009(11)
N2 0.0326(11) 0.0593(19) 0.0483(12) -0.0030(12) 0.0062(9) 0.0005(11)
N3 0.0452(13) 0.063(2) 0.0654(15) -0.0051(15) 0.0107(12) -0.0082(13)
C1 0.059(2) 0.067(3) 0.080(2) 0.019(2) 0.0001(17) 0.015(2)
C2 0.0473(16) 0.058(2) 0.0614(17) 0.0108(17) 0.0029(13) 0.0042(16)
C3 0.0357(13) 0.0445(19) 0.0490(14) -0.0008(13) 0.0040(10) 0.0013(12)
C4 0.0373(14) 0.057(2) 0.0702(19) 0.0022(18) 0.0108(13) 0.0008(15)
C5 0.0344(13) 0.0462(19) 0.0441(13) 0.0001(13) 0.0045(10) 0.0007(12)
C6 0.0424(15) 0.051(2) 0.0596(17) 0.0131(15) 0.0098(13) -0.0011(14)
C7 0.0432(15) 0.051(2) 0.0599(17) 0.0065(16) 0.0081(13) 0.0059(15)
C8 0.0338(13) 0.051(2) 0.0484(14) 0.0007(14) 0.0070(11) 0.0025(13)
C9 0.0391(14) 0.067(2) 0.0547(16) -0.0050(16) 0.0116(12) 0.0012(15)
C10 0.0493(15) 0.073(3) 0.0553(16) -0.0055(18) 0.0164(13) -0.0147(19)
C11 0.0347(12) 0.0484(19) 0.0474(14) 0.0034(13) 0.0069(10) 0.0072(13)
C12 0.0364(12) 0.0465(19) 0.0521(15) 0.0038(14) 0.0048(11) 0.0052(13)
C13 0.0480(15) 0.050(2) 0.0533(16) 0.0035(15) 0.0072(12) 0.0028(15)
C14 0.072(2) 0.057(2) 0.0516(17) -0.0014(17) 0.0061(15) 0.0040(19)
C15 0.067(2) 0.065(3) 0.066(2) -0.016(2) -0.0009(17) -0.006(2)
C16 0.0528(19) 0.074(3) 0.079(2) -0.013(2) 0.0098(17) -0.024(2)
C17 0.072(2) 0.055(3) 0.083(2) -0.008(2) 0.0179(18) -0.002(2)
C18 0.0569(19) 0.073(3) 0.090(3) 0.026(2) 0.0034(18) 0.016(2)

loop_
_atom_type_symbol
_atom_type_description
_atom_type_scat_dispersion_real
_atom_type_scat_dispersion_imag
_atom_type_scat_source
C C 0.0181 0.0091 'International Tables Vol C Tables 4.2.6.8 and 6.1.1.4'
H H 0.0000 0.0000 'International Tables Vol C Tables 4.2.6.8 and 6.1.1.4'
N N 0.0311 0.0180 'International Tables Vol C Tables 4.2.6.8 and 6.1.1.4'
S S 0.3331 0.5567 'International Tables Vol C Tables 4.2.6.8 and 6.1.1.4'

loop_
_geom_angle_atom_site_label_1
_geom_angle_atom_site_label_2
_geom_angle_atom_site_label_3
_geom_angle
_geom_angle_site_symmetry_1
_geom_angle_site_symmetry_3
_geom_angle_publ_flag
C4 S1 C1 92.50(19) . . ?
C5 N1 C8 107.3(3) . . ?
C11 N2 C8 109.6(2) . . ?
C16 N3 C12 117.4(3) . . ?
S1 C1 H1 124.4 . . ?
C2 C1 S1 111.2(3) . . ?
C2 C1 H1 124.4 . . ?
C1 C2 H2 124.0 . . ?
C1 C2 C3 112.0(3) . . ?
C3 C2 H2 124.0 . . ?
C2 C3 C5 124.3(3) . . ?
C4 C3 C2 112.4(3) . . ?
C4 C3 C5 123.3(3) . . ?
S1 C4 H4 124.0 . . ?
C3 C4 S1 111.9(3) . . ?
C3 C4 H4 124.0 . . ?
N1 C5 C3 121.2(3) . . ?
N1 C5 C6 115.8(3) . . ?
C3 C5 C6 123.0(3) . . ?
C5 C6 H6A 111.6 . . ?
C5 C6 H6B 111.6 . . ?
C5 C6 C7 101.1(3) . . ?
H6A C6 H6B 109.4 . . ?
C7 C6 H6A 111.6 . . ?
C7 C6 H6B 111.6 . . ?
C6 C7 C8 99.9(3) . . ?
C17 C7 C6 108.4(3) . . ?
C17 C7 C8 111.2(3) . . ?
C18 C7 C6 113.8(3) . . ?
C18 C7 C8 113.2(3) . . ?
C18 C7 C17 110.0(4) . . ?
N1 C8 C7 105.5(2) . . ?
N1 C8 C9 111.9(3) . . ?
N2 C8 N1 105.8(2) . . ?
N2 C8 C7 109.9(2) . . ?
N2 C8 C9 105.8(2) . . ?
C9 C8 C7 117.4(3) . . ?
C8 C9 H9A 110.9 . . ?
C8 C9 H9B 110.9 . . ?
H9A C9 H9B 108.9 . . ?
C10 C9 C8 104.3(3) . . ?
C10 C9 H9A 110.9 . . ?
C10 C9 H9B 110.9 . . ?
C9 C10 H10A 111.3 . . ?
C9 C10 H10B 111.3 . . ?
H10A C10 H10B 109.2 . . ?
C11 C10 C9 102.2(3) . . ?
C11 C10 H10A 111.3 . . ?
C11 C10 H10B 111.3 . . ?
N2 C11 C10 115.4(3) . . ?
N2 C11 C12 121.6(3) . . ?
C12 C11 C10 123.0(3) . . ?
N3 C12 C11 115.9(3) . . ?
N3 C12 C13 123.1(3) . . ?
C13 C12 C11 121.0(3) . . ?
C12 C13 H13 120.6 . . ?
C14 C13 C12 118.8(3) . . ?
C14 C13 H13 120.6 . . ?
C13 C14 H14 120.6 . . ?
C15 C14 C13 118.9(3) . . ?
C15 C14 H14 120.6 . . ?
C14 C15 H15 120.8 . . ?
C14 C15 C16 118.4(3) . . ?
C16 C15 H15 120.8 . . ?
N3 C16 C15 123.5(4) . . ?
N3 C16 H16 118.2 . . ?
C15 C16 H16 118.2 . . ?
C7 C17 H17A 109.5 . . ?
C7 C17 H17B 109.5 . . ?
C7 C17 H17C 109.5 . . ?
H17A C17 H17B 109.5 . . ?
H17A C17 H17C 109.5 . . ?
H17B C17 H17C 109.5 . . ?
C7 C18 H18A 109.5 . . ?
C7 C18 H18B 109.5 . . ?
C7 C18 H18C 109.5 . . ?
H18A C18 H18B 109.5 . . ?
H18A C18 H18C 109.5 . . ?
H18B C18 H18C 109.5 . . ?

loop_
_geom_bond_atom_site_label_1
_geom_bond_atom_site_label_2
_geom_bond_distance
_geom_bond_site_symmetry_2
_geom_bond_publ_flag
S1 C1 1.698(5) . ?
S1 C4 1.694(3) . ?
N1 C5 1.273(4) . ?
N1 C8 1.483(4) . ?
N2 C8 1.481(4) . ?
N2 C11 1.268(4) . ?
N3 C12 1.334(4) . ?
N3 C16 1.332(5) . ?
C1 H1 0.9300 . ?
C1 C2 1.384(5) . ?
C2 H2 0.9300 . ?
C2 C3 1.412(5) . ?
C3 C4 1.365(4) . ?
C3 C5 1.474(4) . ?
C4 H4 0.9300 . ?
C5 C6 1.501(5) . ?
C6 H6A 0.9700 . ?
C6 H6B 0.9700 . ?
C6 C7 1.542(4) . ?
C7 C8 1.555(5) . ?
C7 C17 1.527(5) . ?
C7 C18 1.527(5) . ?
C8 C9 1.541(4) . ?
C9 H9A 0.9700 . ?
C9 H9B 0.9700 . ?
C9 C10 1.515(5) . ?
C10 H10A 0.9700 . ?
C10 H10B 0.9700 . ?
C10 C11 1.506(4) . ?
C11 C12 1.482(4) . ?
C12 C13 1.386(4) . ?
C13 H13 0.9300 . ?
C13 C14 1.383(5) . ?
C14 H14 0.9300 . ?
C14 C15 1.374(6) . ?
C15 H15 0.9300 . ?
C15 C16 1.392(6) . ?
C16 H16 0.9300 . ?
C17 H17A 0.9600 . ?
C17 H17B 0.9600 . ?
C17 H17C 0.9600 . ?
C18 H18A 0.9600 . ?
C18 H18B 0.9600 . ?
C18 H18C 0.9600 . ?

loop_
_geom_torsion_atom_site_label_1
_geom_torsion_atom_site_label_2
_geom_torsion_atom_site_label_3
_geom_torsion_atom_site_label_4
_geom_torsion
_geom_torsion_site_symmetry_1
_geom_torsion_site_symmetry_2
_geom_torsion_site_symmetry_3
_geom_torsion_site_symmetry_4
_geom_torsion_publ_flag
S1 C1 C2 C3 -0.2(5) . . . . ?
N1 C5 C6 C7 18.4(4) . . . . ?
N1 C8 C9 C10 -99.3(3) . . . . ?
N2 C8 C9 C10 15.4(4) . . . . ?
N2 C11 C12 N3 176.3(3) . . . . ?
N2 C11 C12 C13 -4.3(5) . . . . ?
N3 C12 C13 C14 -1.1(5) . . . . ?
C1 S1 C4 C3 -0.1(3) . . . . ?
C1 C2 C3 C4 0.1(5) . . . . ?
C1 C2 C3 C5 178.1(3) . . . . ?
C2 C3 C4 S1 0.0(4) . . . . ?
C2 C3 C5 N1 -4.2(5) . . . . ?
C2 C3 C5 C6 176.0(3) . . . . ?
C3 C5 C6 C7 -161.8(3) . . . . ?
C4 S1 C1 C2 0.2(4) . . . . ?
C4 C3 C5 N1 173.5(3) . . . . ?
C4 C3 C5 C6 -6.3(5) . . . . ?
C5 N1 C8 N2 95.0(3) . . . . ?
C5 N1 C8 C7 -21.5(3) . . . . ?
C5 N1 C8 C9 -150.3(3) . . . . ?
C5 C3 C4 S1 -177.9(2) . . . . ?
C5 C6 C7 C8 -28.3(3) . . . . ?
C5 C6 C7 C17 88.2(3) . . . . ?
C5 C6 C7 C18 -149.2(3) . . . . ?
C6 C7 C8 N1 31.0(3) . . . . ?
C6 C7 C8 N2 -82.6(3) . . . . ?
C6 C7 C8 C9 156.5(3) . . . . ?
C7 C8 C9 C10 138.4(3) . . . . ?
C8 N1 C5 C3 -178.0(3) . . . . ?
C8 N1 C5 C6 1.8(4) . . . . ?
C8 N2 C11 C10 -1.6(4) . . . . ?
C8 N2 C11 C12 179.5(3) . . . . ?
C8 C9 C10 C11 -15.5(4) . . . . ?
C9 C10 C11 N2 11.5(4) . . . . ?
C9 C10 C11 C12 -169.6(3) . . . . ?
C10 C11 C12 N3 -2.6(5) . . . . ?
C10 C11 C12 C13 176.8(3) . . . . ?
C11 N2 C8 N1 109.9(3) . . . . ?
C11 N2 C8 C7 -136.6(3) . . . . ?
C11 N2 C8 C9 -9.0(4) . . . . ?
C11 C12 C13 C14 179.6(3) . . . . ?
C12 N3 C16 C15 -0.4(6) . . . . ?
C12 C13 C14 C15 0.8(6) . . . . ?
C13 C14 C15 C16 -0.4(6) . . . . ?
C14 C15 C16 N3 0.1(7) . . . . ?
C16 N3 C12 C11 -179.8(3) . . . . ?
C16 N3 C12 C13 0.9(6) . . . . ?
C17 C7 C8 N1 -83.3(3) . . . . ?
C17 C7 C8 N2 163.1(3) . . . . ?
C17 C7 C8 C9 42.2(4) . . . . ?
C18 C7 C8 N1 152.4(3) . . . . ?
C18 C7 C8 N2 38.7(4) . . . . ?
C18 C7 C8 C9 -82.2(4) . . . . ?
